data_7231242
loop_
_publ_author_name
'Pelliccia, Sveva'
'Abbate, Vincenzo'
'Meneghetti, Fiorella'
'Frascione, Nunzianda'
'Hider, Robert Charles'
'Novellino, Ettore'
'Tron, Gian Cesare'
'Giustiniano, Mariateresa'

_publ_section_title
;
 On-water pyrrolidine-mediated domino synthesis of 2-iminoisatins
;
_journal_issue 17
_journal_name_full 'Green Chemistry'
_journal_page_first 3912
_journal_paper_doi 10.1039/C8GC01090K
_journal_volume 20
_journal_year 2018
_chemical_compound_source 'synthesis as described'
_chemical_formula_moiety 'C11 H14 N2 O1'
_chemical_formula_sum 'C12 H14 N2 O'
_chemical_formula_weight 202.25
_space_group_IT_number 2
_space_group_name_Hall '-P 1'
_space_group_name_H-M_alt 'P -1'
_symmetry_cell_setting triclinic
_symmetry_Int_Tables_number 2
_symmetry_space_group_name_Hall '-P 1'
_symmetry_space_group_name_H-M 'P -1'
_atom_sites_solution_hydrogens geom
_atom_sites_solution_primary direct
_atom_sites_solution_secondary difmap
_audit_creation_date 2016-10-20T16:29:42-00:00
_audit_creation_method 'WinGX routine CIF_UPDATE'
_audit_update_record
;
2017-12-18 deposited with the CCDC.
2018-07-20 downloaded from the CCDC.
;
_cell_angle_alpha 77.9070(10)
_cell_angle_beta 80.1830(10)
_cell_angle_gamma 78.0310(10)
_cell_formula_units_Z 2
_cell_length_a 5.8293(3)
_cell_length_b 9.3602(5)
_cell_length_c 10.5304(6)
_cell_measurement_reflns_used 4063
_cell_measurement_temperature 293(2)
_cell_measurement_theta_max 30
_cell_measurement_theta_min 2
_cell_measurement_wavelength 0.71073
_cell_volume 544.74(5)
_computing_molecular_graphics 'Ortep-3 for Windows (Farrugia, 1997)'
_computing_publication_material 'WinGX publication routines (Farrugia, 1999)'
_computing_structure_refinement 'SHELXL-97 (Sheldrick, 1997)'
_diffrn_ambient_temperature 293(2)
_diffrn_detector_area_resol_mean 8.333
_diffrn_measured_fraction_theta_full 0.997
_diffrn_measured_fraction_theta_max 0.997
_diffrn_measurement_device_type 'Bruker-Axs Smart-Apex CCD'
_diffrn_measurement_method 'omega scan'
_diffrn_radiation_monochromator graphite
_diffrn_radiation_probe x-ray
_diffrn_radiation_type MoK\a
_diffrn_radiation_wavelength 0.71073
_diffrn_reflns_av_R_equivalents 0.0223
_diffrn_reflns_av_unetI/netI 0.0181
_diffrn_reflns_limit_h_max 8
_diffrn_reflns_limit_h_min -8
_diffrn_reflns_limit_k_max 13
_diffrn_reflns_limit_k_min -13
_diffrn_reflns_limit_l_max 14
_diffrn_reflns_limit_l_min -14
_diffrn_reflns_number 10502
_diffrn_reflns_theta_full 30.08
_diffrn_reflns_theta_max 30.08
_diffrn_reflns_theta_min 2
_exptl_absorpt_coefficient_mu 0.08
_exptl_absorpt_correction_type none
_exptl_crystal_colour red
_exptl_crystal_density_diffrn 1.233
_exptl_crystal_density_method 'not measured'
_exptl_crystal_description tabular
_exptl_crystal_F_000 216
_exptl_crystal_size_max 0.63
_exptl_crystal_size_mid 0.32
_exptl_crystal_size_min 0.12
_refine_diff_density_max 0.226
_refine_diff_density_min -0.228
_refine_diff_density_rms 0.042
_refine_ls_extinction_coef 0.057(11)
_refine_ls_extinction_expression Fc^*^=kFc[1+0.001xFc^2^\l^3^/sin(2\q)]^-1/4^
_refine_ls_extinction_method SHELXL
_refine_ls_goodness_of_fit_ref 1.061
_refine_ls_hydrogen_treatment refall
_refine_ls_matrix_type full
_refine_ls_number_parameters 193
_refine_ls_number_reflns 3185
_refine_ls_number_restraints 0
_refine_ls_restrained_S_all 1.061
_refine_ls_R_factor_all 0.0549
_refine_ls_R_factor_gt 0.0462
_refine_ls_shift/su_max 0
_refine_ls_shift/su_mean 0
_refine_ls_structure_factor_coef Fsqd
_refine_ls_weighting_details 'calc w=1/[\s^2^(Fo^2^)+(0.0823P)^2^+0.0437P] where P=(Fo^2^+2Fc^2^)/3'
_refine_ls_weighting_scheme calc
_refine_ls_wR_factor_gt 0.1311
_refine_ls_wR_factor_ref 0.1414
_reflns_number_gt 2586
_reflns_number_total 3185
_reflns_threshold_expression >2sigma(I)
_cod_data_source_file c8gc01090k2.cif
_cod_data_source_block mtg_2m
_cod_depositor_comments 'Adding full bibliography for 7231242.cif.'
_cod_database_code 7231242

loop_
_symmetry_equiv_pos_as_xyz
'x, y, z'
'-x, -y, -z'

loop_
_atom_site_label
_atom_site_type_symbol
_atom_site_fract_x
_atom_site_fract_y
_atom_site_fract_z
_atom_site_U_iso_or_equiv
_atom_site_adp_type
_atom_site_occupancy
_atom_site_symmetry_multiplicity
_atom_site_calc_flag
C1 C 0.46954(19) 0.10399(11) 0.26819(9) 0.0414(2) Uani 1 1 d
C2 C 0.6094(2) 0.15660(13) 0.33496(11) 0.0501(3) Uani 1 1 d
C3 C 0.7187(3) 0.27530(13) 0.26805(13) 0.0572(3) Uani 1 1 d
C4 C 0.6878(3) 0.34138(14) 0.14000(13) 0.0592(3) Uani 1 1 d
C5 C 0.5435(2) 0.29040(13) 0.07424(12) 0.0538(3) Uani 1 1 d
C6 C 0.43569(19) 0.17232(11) 0.13937(10) 0.0430(2) Uani 1 1 d
C7 C 0.28654(19) 0.08698(11) 0.09848(10) 0.0434(2) Uani 1 1 d
C8 C 0.25172(18) -0.03455(11) 0.22001(9) 0.0413(2) Uani 1 1 d
C9 C 0.09040(18) -0.26878(12) 0.31580(10) 0.0442(2) Uani 1 1 d
C10 C -0.0217(3) -0.36541(17) 0.25349(15) 0.0644(4) Uani 1 1 d
C11 C 0.3238(2) -0.35591(14) 0.35986(15) 0.0568(3) Uani 1 1 d
C12 C -0.0772(2) -0.21661(16) 0.43110(13) 0.0578(3) Uani 1 1 d
N1 N 0.35415(17) -0.02088(10) 0.31655(8) 0.0452(2) Uani 1 1 d
N2 N 0.13360(17) -0.13935(11) 0.21290(9) 0.0469(2) Uani 1 1 d
O1 O 0.20999(17) 0.09980(11) -0.00368(8) 0.0614(3) Uani 1 1 d
H2 H 0.634(3) 0.1141(17) 0.4250(16) 0.063(4) Uiso 1 1 d
H3 H 0.817(3) 0.312(2) 0.3174(16) 0.075(5) Uiso 1 1 d
H4 H 0.770(3) 0.425(2) 0.0975(17) 0.079(5) Uiso 1 1 d
H5 H 0.515(3) 0.3349(18) -0.0139(17) 0.067(4) Uiso 1 1 d
H10A H -0.064(3) -0.453(2) 0.322(2) 0.091(6) Uiso 1 1 d
H10B H 0.087(4) -0.399(2) 0.181(2) 0.097(6) Uiso 1 1 d
H10C H -0.168(4) -0.313(2) 0.2169(18) 0.086(5) Uiso 1 1 d
H11A H 0.291(3) -0.449(2) 0.4283(18) 0.078(5) Uiso 1 1 d
H11B H 0.405(3) -0.296(2) 0.4025(16) 0.073(5) Uiso 1 1 d
H11C H 0.432(3) -0.385(2) 0.2830(18) 0.080(5) Uiso 1 1 d
H12A H -0.105(3) -0.309(2) 0.5005(18) 0.080(5) Uiso 1 1 d
H12B H -0.011(3) -0.150(2) 0.4671(18) 0.080(5) Uiso 1 1 d
H12C H -0.229(3) -0.167(2) 0.4008(18) 0.079(5) Uiso 1 1 d
H21 H 0.065(3) -0.1271(18) 0.1407(16) 0.061(4) Uiso 1 1 d

loop_
_atom_site_aniso_label
_atom_site_aniso_U_11
_atom_site_aniso_U_22
_atom_site_aniso_U_33
_atom_site_aniso_U_23
_atom_site_aniso_U_13
_atom_site_aniso_U_12
C1 0.0520(5) 0.0378(4) 0.0370(5) -0.0039(3) -0.0101(4) -0.0134(4)
C2 0.0668(7) 0.0459(5) 0.0446(5) -0.0057(4) -0.0175(5) -0.0200(5)
C3 0.0739(8) 0.0475(6) 0.0595(7) -0.0099(5) -0.0170(6) -0.0252(5)
C4 0.0766(8) 0.0471(6) 0.0594(7) -0.0032(5) -0.0101(6) -0.0287(6)
C5 0.0708(7) 0.0464(6) 0.0453(6) 0.0022(4) -0.0104(5) -0.0211(5)
C6 0.0531(5) 0.0398(5) 0.0380(5) -0.0026(4) -0.0105(4) -0.0137(4)
C7 0.0494(5) 0.0447(5) 0.0372(5) -0.0016(4) -0.0116(4) -0.0119(4)
C8 0.0460(5) 0.0429(5) 0.0371(5) -0.0023(3) -0.0097(4) -0.0143(4)
C9 0.0453(5) 0.0448(5) 0.0453(5) -0.0002(4) -0.0116(4) -0.0179(4)
C10 0.0754(9) 0.0654(8) 0.0643(8) -0.0029(6) -0.0189(7) -0.0406(7)
C11 0.0489(6) 0.0494(6) 0.0718(8) -0.0020(5) -0.0157(6) -0.0109(5)
C12 0.0546(7) 0.0611(7) 0.0531(7) -0.0013(5) -0.0032(5) -0.0120(5)
N1 0.0584(5) 0.0449(4) 0.0374(4) -0.0003(3) -0.0142(4) -0.0214(4)
N2 0.0544(5) 0.0517(5) 0.0407(4) 0.0003(3) -0.0165(4) -0.0238(4)
O1 0.0746(6) 0.0716(6) 0.0445(4) 0.0029(4) -0.0269(4) -0.0258(5)

loop_
_atom_type_symbol
_atom_type_description
_atom_type_scat_dispersion_real
_atom_type_scat_dispersion_imag
_atom_type_scat_source
C C 0.0033 0.0016 'International Tables Vol C Tables 4.2.6.8 and 6.1.1.4'
H H 0 0 'International Tables Vol C Tables 4.2.6.8 and 6.1.1.4'
N N 0.0061 0.0033 'International Tables Vol C Tables 4.2.6.8 and 6.1.1.4'
O O 0.0106 0.006 'International Tables Vol C Tables 4.2.6.8 and 6.1.1.4'

loop_
_geom_angle_atom_site_label_1
_geom_angle_atom_site_label_2
_geom_angle_atom_site_label_3
_geom_angle
C2 C1 C6 120.06(9)
C2 C1 N1 126.09(9)
C6 C1 N1 113.83(8)
C1 C2 C3 117.59(10)
C4 C3 C2 122.27(11)
C5 C4 C3 119.99(11)
C6 C5 C4 118.18(11)
C5 C6 C1 121.88(10)
C5 C6 C7 132.54(10)
C1 C6 C7 105.48(8)
O1 C7 C6 131.44(10)
O1 C7 C8 126.05(10)
C6 C7 C8 102.48(8)
N1 C8 N2 128.95(10)
N1 C8 C7 112.72(9)
N2 C8 C7 118.29(9)
N2 C9 C12 109.74(10)
N2 C9 C10 106.24(9)
C12 C9 C10 110.37(11)
N2 C9 C11 110.15(9)
C12 C9 C11 110.60(10)
C10 C9 C11 109.64(11)
C8 N1 C1 105.46(8)
C8 N2 C9 126.73(9)

loop_
_geom_bond_atom_site_label_1
_geom_bond_atom_site_label_2
_geom_bond_distance
C1 C2 1.3816(14)
C1 C6 1.4013(14)
C1 N1 1.4274(12)
C2 C3 1.3961(16)
C3 C4 1.3857(19)
C4 C5 1.3851(18)
C5 C6 1.3822(15)
C6 C7 1.4626(14)
C7 O1 1.2075(13)
C7 C8 1.5395(14)
C8 N1 1.3037(12)
C8 N2 1.3306(13)
C9 N2 1.4794(13)
C9 C12 1.5210(17)
C9 C10 1.5218(15)
C9 C11 1.5257(16)
